data_7031459
loop_
_publ_author_name
'Hejda, Martin'
'Ly\<cka, Anton\'in'
'Jambor, Roman'
'R\%u\<zi\<cka, Ale\<s'
'Dost\'al, Libor'

_publ_section_title
;
 From C,N- and N,N-chelated chloroboranes to substituted
 1H-2,1-benzazaboroles and 1H-pyrrolo[1,2-c][1,3,2]diazaborolidines: a
 straightforward route to five-membered rings containing the B-N or N-B-N
 moiety.
;
_journal_issue 33
_journal_name_full 'Dalton transactions (Cambridge, England : 2003)'
_journal_page_first 12678
_journal_page_last 12688
_journal_paper_doi 10.1039/c4dt01445f
_journal_volume 43
_journal_year 2014
_chemical_formula_moiety 'C31 H32 B N'
_chemical_formula_sum 'C31 H32 B N'
_chemical_formula_weight 429.39
_chemical_name_systematic
; 
 ? 
;
_space_group_IT_number 14
_symmetry_cell_setting monoclinic
_symmetry_space_group_name_Hall '-P 2ybc'
_symmetry_space_group_name_H-M 'P 1 21/c 1'
_atom_sites_solution_hydrogens geom
_atom_sites_solution_primary direct
_atom_sites_solution_secondary difmap
_audit_creation_method SHELXL-97
_cell_angle_alpha 90
_cell_angle_beta 97.702(6)
_cell_angle_gamma 90
_cell_formula_units_Z 12
_cell_length_a 20.1420(19)
_cell_length_b 9.9090(11)
_cell_length_c 37.433(3)
_cell_measurement_reflns_used 45778
_cell_measurement_temperature 150(1)
_cell_measurement_theta_max 26.2
_cell_measurement_theta_min 1
_cell_volume 7403.7(12)
_computing_cell_refinement 'COLLECT and DENZO'
_computing_data_collection 'COLLECT (Hooft, 1998) and DENZO (Otwinowski & Minor, 1997)'
_computing_data_reduction 'COLLECT and DENZO'
_computing_molecular_graphics 'PLATON (Spek, 2003)'
_computing_publication_material 'SHELXL-97 (Sheldrick, 2008)'
_computing_structure_refinement 'SHELXL-97 (Sheldrick, 1997)'
_computing_structure_solution 'SIR92 (Altomare et al., 1994)'
_diffrn_ambient_temperature 150(1)
_diffrn_detector_area_resol_mean 9.091
_diffrn_measured_fraction_theta_full 0.982
_diffrn_measured_fraction_theta_max 0.982
_diffrn_measurement_device_type 'Bruker Nonius KappaCCD area detector'
_diffrn_measurement_method '\f and \w scans to fill the Ewald sphere'
_diffrn_radiation_monochromator graphite
_diffrn_radiation_source 'fine-focus sealed tube'
_diffrn_radiation_type MoK\a
_diffrn_radiation_wavelength 0.71073
_diffrn_reflns_av_R_equivalents 0.0457
_diffrn_reflns_av_sigmaI/netI 0.0513
_diffrn_reflns_limit_h_max 22
_diffrn_reflns_limit_h_min -24
_diffrn_reflns_limit_k_max 10
_diffrn_reflns_limit_k_min -12
_diffrn_reflns_limit_l_max 46
_diffrn_reflns_limit_l_min -46
_diffrn_reflns_number 45732
_diffrn_reflns_theta_full 25.75
_diffrn_reflns_theta_max 25.75
_diffrn_reflns_theta_min 2.39
_diffrn_standards_number 0
_exptl_absorpt_coefficient_mu 0.065
_exptl_absorpt_correction_T_max 0.990
_exptl_absorpt_correction_T_min 0.982
_exptl_absorpt_correction_type integration
_exptl_absorpt_process_details
;
Gaussian integration (Coppens, 1970)
;
_exptl_crystal_colour colourless
_exptl_crystal_density_diffrn 1.156
_exptl_crystal_density_method 'not measured'
_exptl_crystal_description block
_exptl_crystal_F_000 2760
_exptl_crystal_size_max 0.44
_exptl_crystal_size_mid 0.33
_exptl_crystal_size_min 0.24
_refine_diff_density_max 0.363
_refine_diff_density_min -0.302
_refine_diff_density_rms 0.064
_refine_ls_extinction_coef 0.00158(12)
_refine_ls_extinction_expression Fc^*^=kFc[1+0.001xFc^2^\l^3^/sin(2\q)]^-1/4^
_refine_ls_extinction_method SHELXL
_refine_ls_goodness_of_fit_ref 1.180
_refine_ls_hydrogen_treatment constr
_refine_ls_matrix_type full
_refine_ls_number_parameters 893
_refine_ls_number_reflns 13911
_refine_ls_number_restraints 0
_refine_ls_restrained_S_all 1.180
_refine_ls_R_factor_all 0.1071
_refine_ls_R_factor_gt 0.0656
_refine_ls_shift/su_max 0.000
_refine_ls_shift/su_mean 0.000
_refine_ls_structure_factor_coef Fsqd
_refine_ls_weighting_details 'calc w=1/[\s^2^(Fo^2^)+(0.0248P)^2^+6.2865P] where P=(Fo^2^+2Fc^2^)/3'
_refine_ls_weighting_scheme calc
_refine_ls_wR_factor_gt 0.1169
_refine_ls_wR_factor_ref 0.1369
_reflns_number_gt 9787
_reflns_number_total 13911
_reflns_threshold_expression >2sigma(I)
_cod_data_source_file c4dt01445f2.cif
_cod_data_source_block shelxl
_cod_depositor_comments 'Adding full bibliography for 7031456--7031465.cif.'
_cod_original_sg_symbol_H-M 'P 21/c'
_cod_database_code 7031459

loop_
_symmetry_equiv_pos_as_xyz
'x, y, z'
'-x, y+1/2, -z+1/2'
'-x, -y, -z'
'x, -y-1/2, z-1/2'

loop_
_atom_site_label
_atom_site_type_symbol
_atom_site_fract_x
_atom_site_fract_y
_atom_site_fract_z
_atom_site_U_iso_or_equiv
_atom_site_adp_type
_atom_site_occupancy
_atom_site_symmetry_multiplicity
_atom_site_calc_flag
_atom_site_refinement_flags
N2 N 0.58739(9) -0.67076(18) 0.66516(5) 0.0225(4) Uani 1 1 d .
C208 C 0.83419(12) -0.5733(2) 0.83268(6) 0.0237(5) Uani 1 1 d .
N1 N 0.74465(9) -0.49245(19) 0.48797(5) 0.0229(4) Uani 1 1 d .
C108 C 0.54887(11) -0.7933(2) 0.66013(6) 0.0239(5) Uani 1 1 d .
C8 C 0.78338(11) -0.3700(2) 0.49026(6) 0.0251(5) Uani 1 1 d .
C113 C 0.53653(12) -0.8672(2) 0.69045(7) 0.0283(6) Uani 1 1 d .
N3 N 0.87187(9) -0.55482(19) 0.80285(5) 0.0236(4) Uani 1 1 d .
C220 C 0.84887(12) -0.7889(2) 0.76870(6) 0.0260(5) Uani 1 1 d .
C209 C 0.76604(12) -0.5371(2) 0.82774(6) 0.0257(5) Uani 1 1 d .
C1 C 0.70178(12) -0.7144(2) 0.48231(6) 0.0245(5) Uani 1 1 d .
C3 C 0.58182(12) -0.6708(3) 0.47271(6) 0.0303(6) Uani 1 1 d .
H3 H 0.5462 -0.6103 0.4710 0.036 Uiso 1 1 d R
C213 C 0.86392(12) -0.6318(2) 0.86495(6) 0.0279(6) Uani 1 1 d .
C202 C 0.91755(11) -0.4226(2) 0.76025(6) 0.0261(5) Uani 1 1 d .
C231 C 1.01826(13) -0.4317(3) 0.82643(7) 0.0326(6) Uani 1 1 d .
H231 H 1.0248 -0.4992 0.8100 0.039 Uiso 1 1 d R
C26 C 0.64636(11) -0.4013(2) 0.51429(6) 0.0237(5) Uani 1 1 d .
C109 C 0.52300(12) -0.8334(2) 0.62520(7) 0.0282(6) Uani 1 1 d .
C120 C 0.48820(12) -0.4961(2) 0.65541(6) 0.0267(5) Uani 1 1 d .
C9 C 0.81619(12) -0.3261(2) 0.52366(7) 0.0303(6) Uani 1 1 d .
C2 C 0.64734(12) -0.6253(2) 0.47963(6) 0.0240(5) Uani 1 1 d .
C102 C 0.68163(12) -0.5325(2) 0.67806(6) 0.0273(5) Uani 1 1 d .
C131 C 0.71591(13) -0.6951(3) 0.61604(7) 0.0352(6) Uani 1 1 d .
H131 H 0.7109 -0.6023 0.6131 0.042 Uiso 1 1 d R
C14 C 0.81483(13) -0.4028(3) 0.55851(7) 0.0345(6) Uani 1 1 d .
H14 H 0.7830 -0.4775 0.5537 0.041 Uiso 1 1 d R
C7 C 0.67027(12) -0.4800(2) 0.48362(6) 0.0256(5) Uani 1 1 d .
H7 H 0.6555 -0.4326 0.4610 0.031 Uiso 1 1 d R
C114 C 0.53761(13) -0.7592(3) 0.59174(6) 0.0322(6) Uani 1 1 d .
H114 H 0.5697 -0.6873 0.5995 0.039 Uiso 1 1 d R
C226 C 0.95544(12) -0.3736(2) 0.82557(6) 0.0265(5) Uani 1 1 d .
C227 C 0.94749(14) -0.2710(3) 0.84971(7) 0.0364(6) Uani 1 1 d .
H227 H 0.9061 -0.2290 0.8492 0.044 Uiso 1 1 d R
C13 C 0.78693(12) -0.2962(2) 0.45857(7) 0.0304(6) Uani 1 1 d .
C125 C 0.43676(12) -0.5638(3) 0.66946(7) 0.0320(6) Uani 1 1 d .
H125 H 0.4472 -0.6373 0.6846 0.038 Uiso 1 1 d R
C214 C 0.73104(12) -0.4768(2) 0.79302(6) 0.0300(6) Uani 1 1 d .
H214 H 0.7647 -0.4639 0.7767 0.036 Uiso 1 1 d R
C27 C 0.64464(12) -0.2611(2) 0.51266(6) 0.0276(5) Uani 1 1 d .
H27 H 0.6566 -0.2173 0.4925 0.033 Uiso 1 1 d R
C4 C 0.57066(13) -0.8081(3) 0.46840(7) 0.0342(6) Uani 1 1 d .
H4 H 0.5270 -0.8404 0.4637 0.041 Uiso 1 1 d R
C128 C 0.73245(14) -0.9699(3) 0.62408(7) 0.0399(7) Uani 1 1 d .
H128 H 0.7377 -1.0627 0.6269 0.048 Uiso 1 1 d R
C121 C 0.46899(14) -0.3882(2) 0.63226(7) 0.0341(6) Uani 1 1 d .
H121 H 0.5018 -0.3391 0.6227 0.041 Uiso 1 1 d R
C31 C 0.62845(12) -0.4639(3) 0.54466(6) 0.0316(6) Uani 1 1 d .
H31 H 0.6293 -0.5575 0.5463 0.038 Uiso 1 1 d R
C20 C 0.84113(12) -0.6726(2) 0.49395(6) 0.0293(6) Uani 1 1 d .
C127 C 0.70348(13) -0.8956(3) 0.64916(7) 0.0347(6) Uani 1 1 d .
H127 H 0.6897 -0.9393 0.6689 0.042 Uiso 1 1 d R
B3 B 0.87488(13) -0.6396(3) 0.77288(7) 0.0252(6) Uani 1 1 d .
B2 B 0.56305(15) -0.5378(3) 0.66419(7) 0.0280(6) Uani 1 1 d .
C126 C 0.69452(12) -0.7573(2) 0.64549(6) 0.0268(5) Uani 1 1 d .
C107 C 0.66139(12) -0.6791(2) 0.67352(7) 0.0287(6) Uani 1 1 d .
H107 H 0.6724 -0.7243 0.6968 0.034 Uiso 1 1 d R
C210 C 0.72872(13) -0.5619(3) 0.85571(6) 0.0318(6) Uani 1 1 d .
H210 H 0.6835 -0.5393 0.8528 0.038 Uiso 1 1 d R
C111 C 0.47095(13) -1.0235(3) 0.65075(8) 0.0407(7) Uani 1 1 d .
H111 H 0.4446 -1.1008 0.6476 0.049 Uiso 1 1 d R
C216 C 0.70070(14) -0.3387(3) 0.79924(8) 0.0420(7) Uani 1 1 d .
H216A H 0.6656 -0.3491 0.8140 0.050 Uiso 1 1 d R
H216B H 0.6827 -0.2998 0.7765 0.050 Uiso 1 1 d R
H216C H 0.7348 -0.2805 0.8112 0.050 Uiso 1 1 d R
C101 C 0.62633(12) -0.4473(2) 0.67339(6) 0.0280(5) Uani 1 1 d .
C207 C 0.89767(12) -0.4165(2) 0.79769(6) 0.0270(5) Uani 1 1 d .
H207 H 0.8610 -0.3516 0.7978 0.032 Uiso 1 1 d R
C229 C 1.06263(15) -0.2899(3) 0.87547(7) 0.0448(7) Uani 1 1 d .
H229 H 1.0984 -0.2624 0.8922 0.054 Uiso 1 1 d R
B1 B 0.76662(14) -0.6268(3) 0.48792(7) 0.0263(6) Uani 1 1 d .
C212 C 0.82419(13) -0.6530(3) 0.89219(7) 0.0341(6) Uani 1 1 d .
H212 H 0.8432 -0.6906 0.9139 0.041 Uiso 1 1 d R
C115 C 0.57007(14) -0.8524(3) 0.56668(7) 0.0416(7) Uani 1 1 d .
H115A H 0.6083 -0.8956 0.5800 0.050 Uiso 1 1 d R
H115B H 0.5840 -0.8008 0.5473 0.050 Uiso 1 1 d R
H115C H 0.5383 -0.9197 0.5570 0.050 Uiso 1 1 d R
C230 C 1.07125(13) -0.3908(3) 0.85126(7) 0.0394(7) Uani 1 1 d .
H230 H 1.1130 -0.4314 0.8517 0.047 Uiso 1 1 d R
C117 C 0.56345(13) -0.8272(3) 0.72876(6) 0.0353(6) Uani 1 1 d .
H117 H 0.5835 -0.7374 0.7279 0.042 Uiso 1 1 d R
C122 C 0.40228(14) -0.3519(3) 0.62330(7) 0.0380(6) Uani 1 1 d .
H122 H 0.3907 -0.2818 0.6072 0.046 Uiso 1 1 d R
C130 C 0.74483(14) -0.7687(3) 0.59093(7) 0.0422(7) Uani 1 1 d .
H130 H 0.7582 -0.7254 0.5710 0.051 Uiso 1 1 d R
C112 C 0.49758(13) -0.9837(3) 0.68489(8) 0.0377(6) Uani 1 1 d .
H112 H 0.4896 -1.0354 0.7046 0.045 Uiso 1 1 d R
C201 C 0.90785(12) -0.5512(2) 0.74506(6) 0.0266(5) Uani 1 1 d .
C6 C 0.68896(13) -0.8526(2) 0.47809(6) 0.0312(6) Uani 1 1 d .
H6 H 0.7243 -0.9138 0.4800 0.037 Uiso 1 1 d R
C5 C 0.62368(13) -0.8978(3) 0.47100(6) 0.0337(6) Uani 1 1 d .
H5 H 0.6152 -0.9897 0.4680 0.040 Uiso 1 1 d R
C205 C 0.95293(15) -0.4666(3) 0.69290(7) 0.0439(7) Uani 1 1 d .
H205 H 0.9652 -0.4812 0.6701 0.053 Uiso 1 1 d R
C17 C 0.75287(14) -0.3398(3) 0.42192(7) 0.0371(6) Uani 1 1 d .
H17 H 0.7310 -0.4269 0.4247 0.045 Uiso 1 1 d R
C206 C 0.92634(13) -0.5710(3) 0.71073(7) 0.0353(6) Uani 1 1 d .
H206 H 0.9205 -0.6554 0.6999 0.042 Uiso 1 1 d R
C223 C 0.80839(14) -1.0600(3) 0.75943(7) 0.0383(7) Uani 1 1 d .
H223 H 0.7957 -1.1500 0.7565 0.046 Uiso 1 1 d R
C124 C 0.37081(14) -0.5245(3) 0.66128(7) 0.0390(7) Uani 1 1 d .
H124 H 0.3377 -0.5697 0.6716 0.047 Uiso 1 1 d R
C28 C 0.62530(13) -0.1858(3) 0.54061(7) 0.0335(6) Uani 1 1 d .
H28 H 0.6244 -0.0921 0.5391 0.040 Uiso 1 1 d R
C10 C 0.85243(13) -0.2062(3) 0.52418(8) 0.0408(7) Uani 1 1 d .
H10 H 0.8752 -0.1755 0.5459 0.049 Uiso 1 1 d R
C21 C 0.86008(14) -0.7806(3) 0.51700(7) 0.0385(7) Uani 1 1 d .
H21 H 0.8273 -0.8297 0.5266 0.046 Uiso 1 1 d R
C110 C 0.48345(13) -0.9492(3) 0.62139(8) 0.0371(6) Uani 1 1 d .
H110 H 0.4649 -0.9767 0.5985 0.044 Uiso 1 1 d R
C204 C 0.96182(15) -0.3403(3) 0.70859(7) 0.0442(7) Uani 1 1 d .
H204 H 0.9794 -0.2705 0.6961 0.053 Uiso 1 1 d R
C106 C 0.63701(14) -0.3088(3) 0.67851(7) 0.0375(6) Uani 1 1 d .
H106 H 0.6010 -0.2493 0.6751 0.045 Uiso 1 1 d R
C105 C 0.70107(15) -0.2606(3) 0.68846(7) 0.0411(7) Uani 1 1 d .
H105 H 0.7077 -0.1686 0.6924 0.049 Uiso 1 1 d R
C217 C 0.93653(13) -0.6762(3) 0.87129(7) 0.0377(6) Uani 1 1 d .
H217 H 0.9571 -0.6515 0.8499 0.045 Uiso 1 1 d R
C215 C 0.67762(14) -0.5719(3) 0.77461(7) 0.0429(7) Uani 1 1 d .
H215A H 0.6979 -0.6562 0.7696 0.051 Uiso 1 1 d R
H215B H 0.6572 -0.5320 0.7525 0.051 Uiso 1 1 d R
H215C H 0.6441 -0.5871 0.7902 0.051 Uiso 1 1 d R
C129 C 0.75348(14) -0.9064(3) 0.59493(8) 0.0411(7) Uani 1 1 d .
H129 H 0.7736 -0.9555 0.5781 0.049 Uiso 1 1 d R
C103 C 0.74608(13) -0.4848(3) 0.68770(7) 0.0371(6) Uani 1 1 d .
H103 H 0.7824 -0.5436 0.6908 0.045 Uiso 1 1 d R
C12 C 0.82320(13) -0.1764(3) 0.46094(8) 0.0392(7) Uani 1 1 d .
H12 H 0.8255 -0.1257 0.4403 0.047 Uiso 1 1 d R
C11 C 0.85543(14) -0.1319(3) 0.49336(9) 0.0444(7) Uani 1 1 d .
H11 H 0.8794 -0.0515 0.4945 0.053 Uiso 1 1 d R
C15 C 0.88349(14) -0.4631(3) 0.57213(8) 0.0465(7) Uani 1 1 d .
H15A H 0.8968 -0.5229 0.5542 0.056 Uiso 1 1 d R
H15B H 0.8809 -0.5124 0.5940 0.056 Uiso 1 1 d R
H15C H 0.9158 -0.3919 0.5767 0.056 Uiso 1 1 d R
C224 C 0.79631(15) -0.9901(3) 0.78871(8) 0.0456(8) Uani 1 1 d .
H224 H 0.7747 -1.0322 0.8061 0.055 Uiso 1 1 d R
C104 C 0.75509(14) -0.3470(3) 0.69263(7) 0.0410(7) Uani 1 1 d .
H104 H 0.7980 -0.3124 0.6988 0.049 Uiso 1 1 d R
C25 C 0.89209(13) -0.6066(3) 0.47874(8) 0.0422(7) Uani 1 1 d .
H25 H 0.8813 -0.5344 0.4632 0.051 Uiso 1 1 d R
C203 C 0.94450(13) -0.3168(3) 0.74259(7) 0.0374(6) Uani 1 1 d .
H203 H 0.9508 -0.2323 0.7533 0.045 Uiso 1 1 d R
C30 C 0.60932(14) -0.3885(3) 0.57258(7) 0.0393(7) Uani 1 1 d .
H30 H 0.5976 -0.4320 0.5928 0.047 Uiso 1 1 d R
C228 C 1.00109(16) -0.2300(3) 0.87483(7) 0.0469(8) Uani 1 1 d .
H228 H 0.9952 -0.1621 0.8913 0.056 Uiso 1 1 d R
C211 C 0.75722(13) -0.6194(3) 0.88761(7) 0.0346(6) Uani 1 1 d .
H211 H 0.7314 -0.6354 0.9060 0.041 Uiso 1 1 d R
C225 C 0.81587(16) -0.8568(3) 0.79335(7) 0.0465(8) Uani 1 1 d .
H225 H 0.8062 -0.8110 0.8137 0.056 Uiso 1 1 d R
C29 C 0.60762(13) -0.2491(3) 0.57079(7) 0.0373(6) Uani 1 1 d .
H29 H 0.5946 -0.1988 0.5896 0.045 Uiso 1 1 d R
C123 C 0.35349(14) -0.4192(3) 0.63817(8) 0.0407(7) Uani 1 1 d .
H123 H 0.3088 -0.3941 0.6326 0.049 Uiso 1 1 d R
C19 C 0.69875(16) -0.2373(3) 0.40740(8) 0.0550(8) Uani 1 1 d .
H19A H 0.6693 -0.2227 0.4252 0.066 Uiso 1 1 d R
H19B H 0.6736 -0.2716 0.3857 0.066 Uiso 1 1 d R
H19C H 0.7195 -0.1536 0.4023 0.066 Uiso 1 1 d R
C118 C 0.61850(15) -0.9241(3) 0.74488(8) 0.0476(8) Uani 1 1 d .
H118A H 0.6010 -1.0143 0.7445 0.057 Uiso 1 1 d R
H118B H 0.6340 -0.8985 0.7693 0.057 Uiso 1 1 d R
H118C H 0.6551 -0.9206 0.7309 0.057 Uiso 1 1 d R
C116 C 0.47541(15) -0.6934(3) 0.57113(7) 0.0468(7) Uani 1 1 d .
H116A H 0.4436 -0.7619 0.5624 0.056 Uiso 1 1 d R
H116B H 0.4878 -0.6430 0.5511 0.056 Uiso 1 1 d R
H116C H 0.4557 -0.6338 0.5870 0.056 Uiso 1 1 d R
C24 C 0.95810(15) -0.6467(4) 0.48649(10) 0.0594(10) Uani 1 1 d .
H24 H 0.9909 -0.6039 0.4753 0.071 Uiso 1 1 d R
C218 C 0.94204(16) -0.8297(3) 0.87577(8) 0.0522(8) Uani 1 1 d .
H218A H 0.9237 -0.8565 0.8971 0.063 Uiso 1 1 d R
H218B H 0.9883 -0.8557 0.8779 0.063 Uiso 1 1 d R
H218C H 0.9177 -0.8730 0.8551 0.063 Uiso 1 1 d R
C119 C 0.50878(16) -0.8187(3) 0.75328(8) 0.0495(8) Uani 1 1 d .
H119A H 0.4756 -0.7541 0.7437 0.059 Uiso 1 1 d R
H119B H 0.5284 -0.7910 0.7769 0.059 Uiso 1 1 d R
H119C H 0.4882 -0.9056 0.7547 0.059 Uiso 1 1 d R
C22 C 0.92711(16) -0.8162(3) 0.52588(9) 0.0554(9) Uani 1 1 d .
H22 H 0.9390 -0.8857 0.5422 0.067 Uiso 1 1 d R
C219 C 0.97539(15) -0.6049(3) 0.90358(8) 0.0520(8) Uani 1 1 d .
H219A H 0.9712 -0.5090 0.9004 0.062 Uiso 1 1 d R
H219B H 1.0218 -0.6300 0.9056 0.062 Uiso 1 1 d R
H219C H 0.9577 -0.6307 0.9251 0.062 Uiso 1 1 d R
C16 C 0.79168(15) -0.3145(3) 0.58808(7) 0.0481(8) Uani 1 1 d .
H16A H 0.8240 -0.2446 0.5947 0.058 Uiso 1 1 d R
H16B H 0.7873 -0.3694 0.6088 0.058 Uiso 1 1 d R
H16C H 0.7491 -0.2746 0.5794 0.058 Uiso 1 1 d R
C221 C 0.8596(2) -0.8633(3) 0.73922(9) 0.0724(12) Uani 1 1 d .
H221 H 0.8814 -0.8227 0.7216 0.087 Uiso 1 1 d R
C222 C 0.8395(2) -0.9959(3) 0.73438(9) 0.0818(14) Uani 1 1 d .
H222 H 0.8473 -1.0417 0.7137 0.098 Uiso 1 1 d R
C23 C 0.97570(16) -0.7491(4) 0.51051(11) 0.0653(11) Uani 1 1 d .
H23 H 1.0205 -0.7731 0.5164 0.078 Uiso 1 1 d R
C18 C 0.80243(18) -0.3578(4) 0.39509(9) 0.0722(11) Uani 1 1 d .
H18A H 0.8254 -0.2741 0.3925 0.087 Uiso 1 1 d R
H18B H 0.7790 -0.3845 0.3721 0.087 Uiso 1 1 d R
H18C H 0.8344 -0.4262 0.4037 0.087 Uiso 1 1 d R

loop_
_atom_site_aniso_label
_atom_site_aniso_U_11
_atom_site_aniso_U_22
_atom_site_aniso_U_33
_atom_site_aniso_U_23
_atom_site_aniso_U_13
_atom_site_aniso_U_12
N2 0.0224(10) 0.0212(10) 0.0233(10) -0.0020(8) 0.0011(8) -0.0019(8)
C208 0.0269(13) 0.0215(12) 0.0233(12) -0.0053(10) 0.0059(10) -0.0030(10)
N1 0.0209(10) 0.0233(10) 0.0245(10) -0.0036(8) 0.0034(8) -0.0001(8)
C108 0.0201(12) 0.0203(12) 0.0313(13) -0.0046(10) 0.0028(10) 0.0016(10)
C8 0.0219(13) 0.0188(12) 0.0353(13) -0.0051(10) 0.0069(11) 0.0006(10)
C113 0.0265(13) 0.0231(12) 0.0357(14) -0.0006(11) 0.0050(11) 0.0022(11)
N3 0.0225(11) 0.0232(10) 0.0252(10) 0.0008(8) 0.0037(8) -0.0025(8)
C220 0.0250(13) 0.0275(13) 0.0255(12) -0.0006(10) 0.0031(10) 0.0020(11)
C209 0.0273(13) 0.0237(13) 0.0267(12) -0.0056(10) 0.0051(10) -0.0035(10)
C1 0.0284(13) 0.0237(12) 0.0209(11) -0.0011(10) 0.0009(10) 0.0000(10)
C3 0.0289(14) 0.0300(14) 0.0313(13) -0.0023(11) 0.0015(11) -0.0009(11)
C213 0.0313(14) 0.0259(13) 0.0263(13) 0.0003(10) 0.0039(11) -0.0016(11)
C202 0.0210(13) 0.0301(13) 0.0264(12) 0.0042(11) 0.0000(10) -0.0012(11)
C231 0.0336(15) 0.0344(14) 0.0299(13) 0.0003(11) 0.0038(11) -0.0020(12)
C26 0.0187(12) 0.0250(12) 0.0268(12) -0.0005(10) 0.0006(10) 0.0034(10)
C109 0.0219(13) 0.0258(13) 0.0361(14) -0.0089(11) 0.0006(11) 0.0030(11)
C120 0.0314(14) 0.0215(12) 0.0278(12) -0.0069(10) 0.0064(11) -0.0007(11)
C9 0.0248(13) 0.0266(13) 0.0391(14) -0.0071(11) 0.0025(11) 0.0027(11)
C2 0.0292(14) 0.0248(12) 0.0182(11) -0.0014(9) 0.0038(10) -0.0020(11)
C102 0.0280(14) 0.0290(13) 0.0248(12) -0.0046(10) 0.0027(10) -0.0036(11)
C131 0.0394(16) 0.0278(14) 0.0369(15) 0.0014(12) 0.0003(12) 0.0008(12)
C14 0.0304(15) 0.0383(15) 0.0318(14) -0.0093(12) -0.0074(11) 0.0006(12)
C7 0.0258(13) 0.0246(12) 0.0259(12) -0.0006(10) 0.0019(10) 0.0009(10)
C114 0.0367(15) 0.0310(14) 0.0265(13) -0.0058(11) -0.0050(11) 0.0017(12)
C226 0.0274(14) 0.0271(13) 0.0254(12) 0.0013(10) 0.0050(10) -0.0042(11)
C227 0.0356(16) 0.0379(15) 0.0359(14) -0.0052(12) 0.0057(12) -0.0017(13)
C13 0.0266(14) 0.0264(13) 0.0395(14) -0.0015(11) 0.0086(11) 0.0001(11)
C125 0.0325(15) 0.0310(14) 0.0327(14) 0.0002(11) 0.0047(12) 0.0051(12)
C214 0.0244(13) 0.0361(14) 0.0296(13) -0.0020(11) 0.0045(11) -0.0011(11)
C27 0.0292(14) 0.0253(13) 0.0283(13) 0.0013(10) 0.0035(11) 0.0047(11)
C4 0.0322(15) 0.0357(15) 0.0335(14) -0.0025(12) 0.0004(12) -0.0090(12)
C128 0.0446(17) 0.0275(14) 0.0488(17) 0.0022(13) 0.0107(14) 0.0107(13)
C121 0.0422(17) 0.0238(13) 0.0380(14) -0.0040(11) 0.0115(13) -0.0032(12)
C31 0.0350(15) 0.0270(13) 0.0330(14) 0.0008(11) 0.0049(12) 0.0014(11)
C20 0.0290(14) 0.0254(13) 0.0334(13) -0.0121(11) 0.0042(11) 0.0011(11)
C127 0.0370(16) 0.0303(14) 0.0378(15) 0.0055(12) 0.0091(12) 0.0044(12)
B3 0.0190(14) 0.0284(15) 0.0281(14) 0.0011(12) 0.0028(11) 0.0030(12)
B2 0.0341(17) 0.0246(15) 0.0254(14) -0.0025(12) 0.0043(12) -0.0020(13)
C126 0.0221(13) 0.0251(13) 0.0317(13) 0.0012(11) -0.0017(10) 0.0016(10)
C107 0.0264(13) 0.0279(13) 0.0304(13) -0.0022(11) -0.0015(11) 0.0003(11)
C210 0.0291(14) 0.0331(14) 0.0345(14) -0.0068(12) 0.0095(11) -0.0016(12)
C111 0.0329(16) 0.0268(14) 0.0622(19) -0.0131(14) 0.0059(14) -0.0094(12)
C216 0.0408(17) 0.0406(16) 0.0443(16) 0.0040(13) 0.0043(13) 0.0064(13)
C101 0.0331(14) 0.0244(13) 0.0259(12) -0.0004(10) 0.0015(11) -0.0021(11)
C207 0.0254(13) 0.0249(13) 0.0307(13) -0.0015(11) 0.0042(10) 0.0010(11)
C229 0.0442(18) 0.0503(18) 0.0366(15) 0.0007(14) -0.0067(13) -0.0165(15)
B1 0.0294(16) 0.0232(14) 0.0269(14) -0.0037(12) 0.0061(12) 0.0016(12)
C212 0.0446(17) 0.0304(14) 0.0273(13) 0.0021(11) 0.0048(12) -0.0009(12)
C115 0.0476(18) 0.0444(17) 0.0316(14) -0.0084(13) 0.0006(13) 0.0046(14)
C230 0.0289(15) 0.0496(17) 0.0384(15) 0.0084(14) -0.0002(12) -0.0057(13)
C117 0.0452(17) 0.0309(14) 0.0303(14) 0.0052(11) 0.0068(12) -0.0074(13)
C122 0.0460(17) 0.0268(14) 0.0385(15) -0.0005(12) -0.0043(13) 0.0069(13)
C130 0.0497(18) 0.0439(17) 0.0352(15) 0.0028(13) 0.0134(13) -0.0019(14)
C112 0.0360(16) 0.0257(14) 0.0529(17) 0.0024(13) 0.0115(13) -0.0044(12)
C201 0.0231(13) 0.0297(13) 0.0270(12) 0.0029(11) 0.0032(10) 0.0019(11)
C6 0.0389(16) 0.0248(13) 0.0297(13) -0.0018(11) 0.0044(12) 0.0032(12)
C5 0.0435(17) 0.0249(13) 0.0316(14) 0.0000(11) 0.0008(12) -0.0111(12)
C205 0.059(2) 0.0460(18) 0.0305(14) 0.0026(13) 0.0178(14) -0.0065(15)
C17 0.0446(17) 0.0381(15) 0.0305(14) 0.0052(12) 0.0120(12) -0.0072(13)
C206 0.0432(16) 0.0323(14) 0.0316(14) -0.0002(12) 0.0090(12) -0.0014(12)
C223 0.0450(17) 0.0267(14) 0.0429(16) -0.0053(12) 0.0052(13) -0.0075(13)
C124 0.0341(16) 0.0361(15) 0.0482(16) -0.0014(13) 0.0107(13) -0.0018(13)
C28 0.0351(15) 0.0257(13) 0.0400(15) -0.0044(12) 0.0056(12) 0.0077(12)
C10 0.0324(16) 0.0338(15) 0.0539(18) -0.0141(14) -0.0031(13) 0.0000(12)
C21 0.0370(16) 0.0354(15) 0.0412(15) -0.0112(13) -0.0021(13) 0.0049(13)
C110 0.0307(15) 0.0343(15) 0.0439(16) -0.0143(13) -0.0040(12) 0.0003(12)
C204 0.0533(19) 0.0429(17) 0.0384(15) 0.0106(13) 0.0138(14) -0.0109(14)
C106 0.0461(17) 0.0250(14) 0.0398(15) -0.0017(12) 0.0000(13) 0.0011(12)
C105 0.0553(19) 0.0240(14) 0.0407(16) -0.0015(12) -0.0062(14) -0.0151(14)
C217 0.0378(16) 0.0424(16) 0.0324(14) 0.0118(12) 0.0027(12) 0.0052(13)
C215 0.0376(16) 0.0542(18) 0.0357(15) -0.0045(14) 0.0004(13) -0.0067(14)
C129 0.0402(17) 0.0392(16) 0.0461(16) -0.0032(13) 0.0141(14) 0.0063(13)
C103 0.0339(15) 0.0386(16) 0.0382(15) -0.0065(12) 0.0027(12) -0.0044(13)
C12 0.0355(16) 0.0297(14) 0.0540(17) 0.0050(13) 0.0115(14) -0.0032(12)
C11 0.0352(16) 0.0253(14) 0.073(2) -0.0051(15) 0.0086(15) -0.0070(12)
C15 0.0454(18) 0.0439(17) 0.0455(17) -0.0095(14) -0.0116(14) 0.0075(14)
C224 0.066(2) 0.0303(15) 0.0450(16) -0.0031(13) 0.0240(15) -0.0162(14)
C104 0.0375(16) 0.0447(17) 0.0394(15) -0.0048(13) -0.0003(13) -0.0180(14)
C25 0.0337(16) 0.0402(16) 0.0547(18) -0.0181(14) 0.0133(14) -0.0035(13)
C203 0.0412(16) 0.0324(15) 0.0380(15) 0.0031(12) 0.0032(13) -0.0048(13)
C30 0.0469(18) 0.0414(16) 0.0321(14) 0.0008(12) 0.0143(13) 0.0002(14)
C228 0.061(2) 0.0415(17) 0.0381(16) -0.0111(13) 0.0042(15) -0.0118(16)
C211 0.0406(16) 0.0372(15) 0.0285(13) -0.0013(12) 0.0143(12) -0.0054(13)
C225 0.068(2) 0.0370(16) 0.0399(16) -0.0106(13) 0.0271(15) -0.0138(15)
C29 0.0386(16) 0.0402(16) 0.0346(14) -0.0093(12) 0.0107(12) 0.0066(13)
C123 0.0334(16) 0.0330(15) 0.0531(17) -0.0058(14) -0.0036(13) 0.0023(13)
C19 0.067(2) 0.0489(19) 0.0465(18) 0.0110(15) -0.0030(16) -0.0049(17)
C118 0.0501(19) 0.0497(18) 0.0414(16) 0.0138(14) 0.0002(14) -0.0069(15)
C116 0.0532(19) 0.0424(17) 0.0398(16) -0.0087(13) -0.0124(14) 0.0105(15)
C24 0.0317(18) 0.064(2) 0.086(3) -0.037(2) 0.0196(17) -0.0085(16)
C218 0.0511(19) 0.0522(19) 0.0541(19) 0.0088(15) 0.0094(15) 0.0159(16)
C119 0.072(2) 0.0432(17) 0.0363(15) 0.0045(13) 0.0173(15) 0.0015(16)
C22 0.050(2) 0.0491(19) 0.060(2) -0.0219(16) -0.0190(16) 0.0206(17)
C219 0.0435(18) 0.061(2) 0.0482(18) 0.0144(16) -0.0069(14) -0.0042(16)
C16 0.0441(18) 0.062(2) 0.0359(15) -0.0093(14) -0.0029(13) 0.0108(15)
C221 0.129(3) 0.0415(19) 0.060(2) -0.0178(16) 0.060(2) -0.037(2)
C222 0.145(4) 0.048(2) 0.067(2) -0.0290(18) 0.068(3) -0.039(2)
C23 0.0241(17) 0.073(3) 0.094(3) -0.044(2) -0.0076(18) 0.0126(17)
C18 0.071(2) 0.103(3) 0.048(2) -0.013(2) 0.0276(18) -0.011(2)

loop_
_atom_type_symbol
_atom_type_description
_atom_type_scat_dispersion_real
_atom_type_scat_dispersion_imag
_atom_type_scat_source
C C 0.0033 0.0016 'International Tables Vol C Tables 4.2.6.8 and 6.1.1.4'
H H 0.0000 0.0000 'International Tables Vol C Tables 4.2.6.8 and 6.1.1.4'
B B 0.0013 0.0007 'International Tables Vol C Tables 4.2.6.8 and 6.1.1.4'
N N 0.0061 0.0033 'International Tables Vol C Tables 4.2.6.8 and 6.1.1.4'

loop_
_exptl_crystal_face_index_h
_exptl_crystal_face_index_k
_exptl_crystal_face_index_l
_exptl_crystal_face_perp_dist
1 0 0 0.158
-1 0 0 0.064
1 1 0 0.158
-1 -1 0 0.099
0 0 1 0.103
0 0 -1 0.119
1 0 -1 0.129
-1 0 1 0.084

loop_
_geom_angle_atom_site_label_1
_geom_angle_atom_site_label_2
_geom_angle_atom_site_label_3
_geom_angle
B2 N2 C108 127.4(2)
B2 N2 C107 113.26(19)
C108 N2 C107 119.30(18)
C213 C208 C209 121.1(2)
C213 C208 N3 120.8(2)
C209 C208 N3 118.1(2)
B1 N1 C8 129.2(2)
B1 N1 C7 113.03(19)
C8 N1 C7 117.75(18)
C109 C108 C113 121.6(2)
C109 C108 N2 119.3(2)
C113 C108 N2 119.1(2)
C9 C8 C13 121.4(2)
C9 C8 N1 120.1(2)
C13 C8 N1 118.5(2)
C112 C113 C108 118.0(2)
C112 C113 C117 118.7(2)
C108 C113 C117 123.4(2)
B3 N3 C208 128.6(2)
B3 N3 C207 113.13(19)
C208 N3 C207 116.52(18)
C221 C220 C225 114.8(2)
C221 C220 B3 120.1(2)
C225 C220 B3 125.2(2)
C210 C209 C208 118.2(2)
C210 C209 C214 118.6(2)
C208 C209 C214 123.2(2)
C6 C1 C2 118.5(2)
C6 C1 B1 134.3(2)
C2 C1 B1 107.0(2)
C4 C3 C2 118.5(2)
C4 C3 H3 120.9
C2 C3 H3 120.7
C212 C213 C208 118.2(2)
C212 C213 C217 118.6(2)
C208 C213 C217 123.2(2)
C203 C202 C201 122.5(2)
C203 C202 C207 125.5(2)
C201 C202 C207 112.0(2)
C230 C231 C226 121.0(2)
C230 C231 H231 119.4
C226 C231 H231 119.6
C31 C26 C27 118.4(2)
C31 C26 C7 122.3(2)
C27 C26 C7 119.2(2)
C110 C109 C108 117.8(2)
C110 C109 C114 119.1(2)
C108 C109 C114 123.0(2)
C125 C120 C121 116.3(2)
C125 C120 B2 122.7(2)
C121 C120 B2 120.9(2)
C10 C9 C8 117.4(2)
C10 C9 C14 119.1(2)
C8 C9 C14 123.5(2)
C3 C2 C1 121.7(2)
C3 C2 C7 126.7(2)
C1 C2 C7 111.5(2)
C103 C102 C101 122.3(2)
C103 C102 C107 125.9(2)
C101 C102 C107 111.7(2)
C130 C131 C126 120.9(2)
C130 C131 H131 119.5
C126 C131 H131 119.6
C9 C14 C15 111.3(2)
C9 C14 C16 112.3(2)
C15 C14 C16 109.3(2)
C9 C14 H14 107.9
C15 C14 H14 107.8
C16 C14 H14 108.0
N1 C7 C2 102.75(18)
N1 C7 C26 112.09(18)
C2 C7 C26 116.08(19)
N1 C7 H7 108.5
C2 C7 H7 108.5
C26 C7 H7 108.5
C109 C114 C115 111.2(2)
C109 C114 C116 112.8(2)
C115 C114 C116 109.8(2)
C109 C114 H114 107.6
C115 C114 H114 107.6
C116 C114 H114 107.7
C227 C226 C231 118.4(2)
C227 C226 C207 120.7(2)
C231 C226 C207 120.9(2)
C226 C227 C228 120.5(3)
C226 C227 H227 119.8
C228 C227 H227 119.7
C12 C13 C8 118.5(2)
C12 C13 C17 118.2(2)
C8 C13 C17 123.3(2)
C124 C125 C120 121.5(2)
C124 C125 H125 119.2
C120 C125 H125 119.3
C209 C214 C215 111.3(2)
C209 C214 C216 111.8(2)
C215 C214 C216 110.5(2)
C209 C214 H214 107.8
C215 C214 H214 107.7
C216 C214 H214 107.6
C28 C27 C26 120.9(2)
C28 C27 H27 119.5
C26 C27 H27 119.6
C5 C4 C3 120.8(2)
C5 C4 H4 119.6
C3 C4 H4 119.6
C129 C128 C127 119.9(2)
C129 C128 H128 120.0
C127 C128 H128 120.1
C122 C121 C120 121.8(2)
C122 C121 H121 119.1
C120 C121 H121 119.1
C30 C31 C26 120.6(2)
C30 C31 H31 119.7
C26 C31 H31 119.7
C21 C20 C25 117.0(2)
C21 C20 B1 119.5(2)
C25 C20 B1 123.4(2)
C128 C127 C126 121.4(2)
C128 C127 H127 119.3
C126 C127 H127 119.3
N3 B3 C220 126.3(2)
N3 B3 C201 105.2(2)
C220 B3 C201 128.5(2)
N2 B2 C120 125.4(2)
N2 B2 C101 105.2(2)
C120 B2 C101 129.4(2)
C131 C126 C127 118.0(2)
C131 C126 C107 122.2(2)
C127 C126 C107 119.8(2)
N2 C107 C102 102.62(18)
N2 C107 C126 113.72(19)
C102 C107 C126 115.4(2)
N2 C107 H107 108.3
C102 C107 H107 108.3
C126 C107 H107 108.2
C211 C210 C209 121.4(2)
C211 C210 H210 119.3
C209 C210 H210 119.3
C110 C111 C112 119.9(2)
C110 C111 H111 120.1
C112 C111 H111 120.0
C214 C216 H216A 109.3
C214 C216 H216B 109.6
H216A C216 H216B 109.5
C214 C216 H216C 109.4
H216A C216 H216C 109.5
H216B C216 H216C 109.5
C102 C101 C106 118.2(2)
C102 C101 B2 107.2(2)
C106 C101 B2 134.5(2)
N3 C207 C202 102.93(18)
N3 C207 C226 114.72(19)
C202 C207 C226 112.08(19)
N3 C207 H207 109.1
C202 C207 H207 109.0
C226 C207 H207 108.8
C228 C229 C230 119.8(3)
C228 C229 H229 120.1
C230 C229 H229 120.1
N1 B1 C20 125.1(2)
N1 B1 C1 105.6(2)
C20 B1 C1 129.2(2)
C211 C212 C213 121.4(2)
C211 C212 H212 119.2
C213 C212 H212 119.4
C114 C115 H115A 109.4
C114 C115 H115B 109.6
H115A C115 H115B 109.5
C114 C115 H115C 109.5
H115A C115 H115C 109.5
H115B C115 H115C 109.5
C229 C230 C231 120.2(3)
C229 C230 H230 119.8
C231 C230 H230 120.0
C113 C117 C119 112.8(2)
C113 C117 C118 111.0(2)
C119 C117 C118 109.9(2)
C113 C117 H117 107.7
C119 C117 H117 107.7
C118 C117 H117 107.6
C123 C122 C121 120.1(3)
C123 C122 H122 119.9
C121 C122 H122 120.1
C131 C130 C129 120.5(3)
C131 C130 H130 119.7
C129 C130 H130 119.8
C111 C112 C113 121.1(2)
C111 C112 H112 119.5
C113 C112 H112 119.4
C202 C201 C206 117.5(2)
C202 C201 B3 106.6(2)
C206 C201 B3 135.8(2)
C5 C6 C1 119.8(2)
C5 C6 H6 120.1
C1 C6 H6 120.2
C6 C5 C4 120.7(2)
C6 C5 H5 119.7
C4 C5 H5 119.6
C206 C205 C204 120.7(2)
C206 C205 H205 119.7
C204 C205 H205 119.7
C13 C17 C18 112.0(2)
C13 C17 C19 110.2(2)
C18 C17 C19 110.0(3)
C13 C17 H17 108.2
C18 C17 H17 108.1
C19 C17 H17 108.1
C205 C206 C201 120.5(2)
C205 C206 H206 119.8
C201 C206 H206 119.7
C224 C223 C222 118.2(3)
C224 C223 H223 120.9
C222 C223 H223 120.9
C123 C124 C125 120.8(3)
C123 C124 H124 119.6
C125 C124 H124 119.6
C29 C28 C27 120.3(2)
C29 C28 H28 119.8
C27 C28 H28 119.9
C11 C10 C9 121.7(3)
C11 C10 H10 119.2
C9 C10 H10 119.1
C22 C21 C20 121.2(3)
C22 C21 H21 119.4
C20 C21 H21 119.4
C111 C110 C109 121.5(2)
C111 C110 H110 119.1
C109 C110 H110 119.3
C205 C204 C203 120.6(2)
C205 C204 H204 119.7
C203 C204 H204 119.7
C105 C106 C101 119.9(3)
C105 C106 H106 120.1
C101 C106 H106 120.0
C104 C105 C106 120.7(2)
C104 C105 H105 119.8
C106 C105 H105 119.4
C213 C217 C219 111.8(2)
C213 C217 C218 111.1(2)
C219 C217 C218 110.6(2)
C213 C217 H217 107.7
C219 C217 H217 107.7
C218 C217 H217 107.8
C214 C215 H215A 109.6
C214 C215 H215B 109.4
H215A C215 H215B 109.4
C214 C215 H215C 109.5
H215A C215 H215C 109.5
H215B C215 H215C 109.5
C128 C129 C130 119.4(3)
C128 C129 H129 120.4
C130 C129 H129 120.2
C102 C103 C104 118.2(3)
C102 C103 H103 120.9
C104 C103 H103 120.9
C11 C12 C13 120.9(3)
C11 C12 H12 119.5
C13 C12 H12 119.5
C12 C11 C10 120.1(3)
C12 C11 H11 120.0
C10 C11 H11 119.9
C14 C15 H15A 109.4
C14 C15 H15B 109.5
H15A C15 H15B 109.5
C14 C15 H15C 109.5
H15A C15 H15C 109.5
H15B C15 H15C 109.5
C223 C224 C225 121.0(3)
C223 C224 H224 119.5
C225 C224 H224 119.6
C105 C104 C103 120.7(3)
C105 C104 H104 119.6
C103 C104 H104 119.7
C24 C25 C20 121.2(3)
C24 C25 H25 119.4
C20 C25 H25 119.4
C204 C203 C202 118.3(2)
C204 C203 H203 120.8
C202 C203 H203 120.9
C31 C30 C29 120.7(2)
C31 C30 H30 119.6
C29 C30 H30 119.7
C229 C228 C227 120.1(3)
C229 C228 H228 119.8
C227 C228 H228 120.1
C210 C211 C212 119.7(2)
C210 C211 H211 120.2
C212 C211 H211 120.1
C220 C225 C224 122.4(2)
C220 C225 H225 118.9
C224 C225 H225 118.8
C28 C29 C30 119.1(2)
C28 C29 H29 120.5
C30 C29 H29 120.4
C122 C123 C124 119.5(3)
C122 C123 H123 120.3
C124 C123 H123 120.2
C17 C19 H19A 109.3
C17 C19 H19B 109.6
H19A C19 H19B 109.5
C17 C19 H19C 109.5
H19A C19 H19C 109.5
H19B C19 H19C 109.5
C117 C118 H118A 109.5
C117 C118 H118B 109.6
H118A C118 H118B 109.5
C117 C118 H118C 109.3
H118A C118 H118C 109.5
H118B C118 H118C 109.5
C114 C116 H116A 109.6
C114 C116 H116B 109.5
H116A C116 H116B 109.5
C114 C116 H116C 109.3
H116A C116 H116C 109.5
H116B C116 H116C 109.5
C23 C24 C25 120.5(3)
C23 C24 H24 119.7
C25 C24 H24 119.8
C217 C218 H218A 109.6
C217 C218 H218B 109.3
H218A C218 H218B 109.5
C217 C218 H218C 109.5
H218A C218 H218C 109.5
H218B C218 H218C 109.5
C117 C119 H119A 109.6
C117 C119 H119B 109.3
H119A C119 H119B 109.5
C117 C119 H119C 109.5
H119A C119 H119C 109.5
H119B C119 H119C 109.5
C23 C22 C21 120.0(3)
C23 C22 H22 120.0
C21 C22 H22 120.0
C217 C219 H219A 109.4
C217 C219 H219B 109.4
H219A C219 H219B 109.5
C217 C219 H219C 109.5
H219A C219 H219C 109.5
H219B C219 H219C 109.5
C14 C16 H16A 109.7
C14 C16 H16B 109.3
H16A C16 H16B 109.5
C14 C16 H16C 109.5
H16A C16 H16C 109.5
H16B C16 H16C 109.5
C220 C221 C222 122.9(3)
C220 C221 H221 118.6
C222 C221 H221 118.5
C223 C222 C221 120.7(3)
C223 C222 H222 119.6
C221 C222 H222 119.7
C24 C23 C22 119.8(3)
C24 C23 H23 120.1
C22 C23 H23 120.1
C17 C18 H18A 109.5
C17 C18 H18B 109.7
H18A C18 H18B 109.5
C17 C18 H18C 109.3
H18A C18 H18C 109.5
H18B C18 H18C 109.5

loop_
_geom_bond_atom_site_label_1
_geom_bond_atom_site_label_2
_geom_bond_distance
N2 B2 1.405(3)
N2 C108 1.439(3)
N2 C107 1.484(3)
C208 C213 1.400(3)
C208 C209 1.407(3)
C208 N3 1.444(3)
N1 B1 1.403(3)
N1 C8 1.439(3)
N1 C7 1.490(3)
C108 C109 1.399(3)
C108 C113 1.401(3)
C8 C9 1.403(3)
C8 C13 1.404(3)
C113 C112 1.396(3)
C113 C117 1.516(3)
N3 B3 1.409(3)
N3 C207 1.488(3)
C220 C221 1.368(4)
C220 C225 1.382(3)
C220 B3 1.571(4)
C209 C210 1.390(3)
C209 C214 1.516(3)
C1 C6 1.398(3)
C1 C2 1.401(3)
C1 B1 1.559(4)
C3 C4 1.385(3)
C3 C2 1.385(3)
C3 H3 0.9299
C213 C212 1.394(3)
C213 C217 1.515(3)
C202 C203 1.388(3)
C202 C201 1.398(3)
C202 C207 1.510(3)
C231 C230 1.379(4)
C231 C226 1.387(3)
C231 H231 0.9301
C26 C31 1.385(3)
C26 C27 1.390(3)
C26 C7 1.518(3)
C109 C110 1.393(3)
C109 C114 1.515(3)
C120 C125 1.395(3)
C120 C121 1.398(3)
C120 B2 1.555(4)
C9 C10 1.394(4)
C9 C14 1.513(3)
C2 C7 1.514(3)
C102 C103 1.383(3)
C102 C101 1.390(3)
C102 C107 1.512(3)
C131 C130 1.379(4)
C131 C126 1.381(3)
C131 H131 0.9301
C14 C15 1.530(4)
C14 C16 1.532(4)
C14 H14 0.9800
C7 H7 0.9799
C114 C115 1.525(3)
C114 C116 1.526(4)
C114 H114 0.9800
C226 C227 1.383(3)
C226 C207 1.516(3)
C227 C228 1.394(4)
C227 H227 0.9300
C13 C12 1.390(3)
C13 C17 1.512(4)
C125 C124 1.379(4)
C125 H125 0.9301
C214 C215 1.524(3)
C214 C216 1.529(4)
C214 H214 0.9801
C27 C28 1.383(3)
C27 H27 0.9300
C4 C5 1.383(4)
C4 H4 0.9300
C128 C129 1.374(4)
C128 C127 1.382(4)
C128 H128 0.9300
C121 C122 1.388(4)
C121 H121 0.9299
C31 C30 1.381(3)
C31 H31 0.9299
C20 C21 1.396(4)
C20 C25 1.400(4)
C20 B1 1.555(4)
C127 C126 1.386(3)
C127 H127 0.9300
B3 C201 1.574(3)
B2 C101 1.559(4)
C126 C107 1.528(3)
C107 H107 0.9800
C210 C211 1.377(3)
C210 H210 0.9300
C111 C110 1.374(4)
C111 C112 1.376(4)
C111 H111 0.9301
C216 H216A 0.9601
C216 H216B 0.9600
C216 H216C 0.9600
C101 C106 1.398(3)
C207 H207 0.9800
C229 C228 1.372(4)
C229 C230 1.376(4)
C229 H229 0.9300
C212 C211 1.377(4)
C212 H212 0.9298
C115 H115A 0.9599
C115 H115B 0.9599
C115 H115C 0.9600
C230 H230 0.9299
C117 C119 1.527(4)
C117 C118 1.529(4)
C117 H117 0.9800
C122 C123 1.366(4)
C122 H122 0.9300
C130 C129 1.381(4)
C130 H130 0.9300
C112 H112 0.9300
C201 C206 1.399(3)
C6 C5 1.381(3)
C6 H6 0.9300
C5 H5 0.9300
C205 C206 1.378(4)
C205 C204 1.383(4)
C205 H205 0.9301
C17 C18 1.518(4)
C17 C19 1.535(4)
C17 H17 0.9800
C206 H206 0.9301
C223 C224 1.346(4)
C223 C222 1.354(4)
C223 H223 0.9300
C124 C123 1.370(4)
C124 H124 0.9300
C28 C29 1.380(4)
C28 H28 0.9301
C10 C11 1.376(4)
C10 H10 0.9301
C21 C22 1.392(4)
C21 H21 0.9302
C110 H110 0.9299
C204 C203 1.384(4)
C204 H204 0.9301
C106 C105 1.380(4)
C106 H106 0.9301
C105 C104 1.377(4)
C105 H105 0.9300
C217 C219 1.523(4)
C217 C218 1.532(4)
C217 H217 0.9800
C215 H215A 0.9600
C215 H215B 0.9602
C215 H215C 0.9600
C129 H129 0.9300
C103 C104 1.387(4)
C103 H103 0.9300
C12 C11 1.370(4)
C12 H12 0.9298
C11 H11 0.9299
C15 H15A 0.9599
C15 H15B 0.9601
C15 H15C 0.9600
C224 C225 1.383(4)
C224 H224 0.9299
C104 H104 0.9300
C25 C24 1.381(4)
C25 H25 0.9300
C203 H203 0.9300
C30 C29 1.383(4)
C30 H30 0.9300
C228 H228 0.9301
C211 H211 0.9301
C225 H225 0.9301
C29 H29 0.9297
C123 H123 0.9300
C19 H19A 0.9600
C19 H19B 0.9599
C19 H19C 0.9599
C118 H118A 0.9601
C118 H118B 0.9602
C118 H118C 0.9597
C116 H116A 0.9601
C116 H116B 0.9601
C116 H116C 0.9598
C24 C23 1.371(5)
C24 H24 0.9301
C218 H218A 0.9602
C218 H218B 0.9599
C218 H218C 0.9599
C119 H119A 0.9600
C119 H119B 0.9599
C119 H119C 0.9600
C22 C23 1.372(5)
C22 H22 0.9301
C219 H219A 0.9600
C219 H219B 0.9599
C219 H219C 0.9600
C16 H16A 0.9599
C16 H16B 0.9600
C16 H16C 0.9600
C221 C222 1.380(4)
C221 H221 0.9303
C222 H222 0.9302
C23 H23 0.9300
C18 H18A 0.9600
C18 H18B 0.9600
C18 H18C 0.9601
